data_1010645
loop_
_publ_author_name
'Goldsztaub, M S'

_publ_section_title
;
Etude de quelques derives de l'oxyde ferrique (Fe O.OH, FeO^2^Na,
FeOCl) determination de leurs structures.
;
_journal_coden_ASTM BSFMAU
_journal_name_full
;
Bulletin de la Societe Francaise de Mineralogie (-71,1948)
;
_journal_page_first 6
_journal_page_last 6
_journal_volume 58
_journal_year 1935
_chemical_formula_structural 'Fe O Cl'
_chemical_formula_sum 'Cl Fe O'
_chemical_name_systematic 'Iron(III) oxide chloride'
_space_group_IT_number 59
_symmetry_cell_setting orthorhombic
_symmetry_space_group_name_Hall 'P 2ac 2ac -1ac'
_symmetry_space_group_name_H-M 'P m n m :1'
_cell_angle_alpha 90
_cell_angle_beta 90
_cell_angle_gamma 90
_cell_formula_units_Z 2
_cell_length_a 3.75
_cell_length_b 7.65
_cell_length_c 3.3
_cell_volume 94.7
_exptl_crystal_density_meas 3.55
_cod_original_sg_symbol_H-M 'P m n m S'
_cod_database_code 1010645

loop_
_symmetry_equiv_pos_as_xyz
x,y,z
-x,y,-z
1/2-x,-y,1/2-z
1/2-x,-y,1/2+z
-x,y,z
x,y,-z
1/2+x,-y,1/2+z
1/2+x,-y,1/2-z

loop_
_atom_site_label
_atom_site_type_symbol
_atom_site_symmetry_multiplicity
_atom_site_Wyckoff_symbol
_atom_site_fract_x
_atom_site_fract_y
_atom_site_fract_z
_atom_site_occupancy
_atom_site_attached_hydrogens
_atom_site_calc_flag
Fe1 Fe3+ 2 b 0. 0.097 0.5 1. 0 d
Cl1 Cl1- 2 a 0. 0.305 0. 1. 0 d
O1 O2- 2 a 0. -0.083 0. 1. 0 d

loop_
_atom_type_symbol
_atom_type_oxidation_number
Fe3+ 3.000
Cl1- -1.000
O2- -2.000
